data_1573694
loop_
_publ_author_name
'Seo, Seung Mo'
'Kim, Dongwook'
'Kim, Taewan'
'Han, Sunkyu'

_publ_section_title
;
 Total synthesis of (-)-flueggenine A and (-)-15'-<i>epi</i>-flueggenine
 D.
;
_journal_issue 3
_journal_name_full 'Chemical science'
_journal_page_first 1216
_journal_page_last 1221
_journal_paper_doi 10.1039/d4sc07525k
_journal_volume 16
_journal_year 2024
_chemical_formula_moiety 'C36 H50 N2 O12'
_chemical_formula_sum 'C36 H50 N2 O12'
_chemical_formula_weight 702.78
_space_group_crystal_system monoclinic
_space_group_IT_number 4
_space_group_name_Hall 'P 2yb'
_space_group_name_H-M_alt 'P 1 21 1'
_atom_sites_solution_hydrogens mixed
_atom_sites_solution_primary direct
_audit_creation_method SHELXL-2019/3
_audit_update_record
;
2024-09-23 deposited with the CCDC.	2024-12-03 downloaded from the CCDC.
;
_cell_angle_alpha 90
_cell_angle_beta 99.613(2)
_cell_angle_gamma 90
_cell_formula_units_Z 2
_cell_length_a 17.7153(14)
_cell_length_b 5.8663(5)
_cell_length_c 18.0482(15)
_cell_measurement_reflns_used 9904
_cell_measurement_temperature 203(2)
_cell_measurement_theta_max 27.12
_cell_measurement_theta_min 2.74
_cell_volume 1849.3(3)
_computing_cell_refinement 'Bruker APEX5 software'
_computing_data_collection 'Bruker APEX5 software'
_computing_data_reduction 'Bruker APEX5 software'
_computing_molecular_graphics ORTEP
_computing_publication_material CIFTAB
_computing_structure_refinement 'SHELXL-2019/2 (Sheldrick, 2019)'
_computing_structure_solution 'SHELXS-2013/1 (Sheldrick, 2013)'
_diffrn_ambient_temperature 203(2)
_diffrn_measured_fraction_theta_full 0.996
_diffrn_measured_fraction_theta_max 0.987
_diffrn_measurement_device_type 'PHOTON II CPAD detector'
_diffrn_measurement_method 'phi and omega scans'
_diffrn_radiation_type MoK\a
_diffrn_radiation_wavelength 0.71073
_diffrn_reflns_av_R_equivalents 0.1039
_diffrn_reflns_av_unetI/netI 0.1113
_diffrn_reflns_Laue_measured_fraction_full 0.996
_diffrn_reflns_Laue_measured_fraction_max 0.987
_diffrn_reflns_limit_h_max 22
_diffrn_reflns_limit_h_min -22
_diffrn_reflns_limit_k_max 7
_diffrn_reflns_limit_k_min -7
_diffrn_reflns_limit_l_max 23
_diffrn_reflns_limit_l_min -23
_diffrn_reflns_number 26991
_diffrn_reflns_point_group_measured_fraction_full 0.995
_diffrn_reflns_point_group_measured_fraction_max 0.980
_diffrn_reflns_theta_full 25.242
_diffrn_reflns_theta_max 27.196
_diffrn_reflns_theta_min 2.737
_diffrn_source 'Ius 3.0 microfocus source'
_exptl_absorpt_coefficient_mu 0.095
_exptl_absorpt_correction_T_max 0.7455
_exptl_absorpt_correction_T_min 0.6819
_exptl_absorpt_correction_type multi-scan
_exptl_absorpt_process_details SADABS
_exptl_crystal_colour colourless
_exptl_crystal_density_diffrn 1.262
_exptl_crystal_description block
_exptl_crystal_F_000 752
_exptl_crystal_size_max 0.076
_exptl_crystal_size_mid 0.039
_exptl_crystal_size_min 0.035
_refine_diff_density_max 0.366
_refine_diff_density_min -0.211
_refine_diff_density_rms 0.048
_refine_ls_abs_structure_details
;
 Flack x determined using 1450 quotients [(I+)-(I-)]/[(I+)+(I-)]
 (Parsons, Flack and Wagner, Acta Cryst. B69 (2013) 249-259).
;
_refine_ls_abs_structure_Flack 0.5(9)
_refine_ls_extinction_method none
_refine_ls_goodness_of_fit_ref 1.094
_refine_ls_hydrogen_treatment mixed
_refine_ls_matrix_type full
_refine_ls_number_parameters 532
_refine_ls_number_reflns 8090
_refine_ls_number_restraints 199
_refine_ls_restrained_S_all 1.083
_refine_ls_R_factor_all 0.1435
_refine_ls_R_factor_gt 0.0736
_refine_ls_shift/su_max 0.000
_refine_ls_shift/su_mean 0.000
_refine_ls_structure_factor_coef Fsqd
_refine_ls_weighting_details 'w=1/[\s^2^(Fo^2^)+(0.0306P)^2^+0.5793P] where P=(Fo^2^+2Fc^2^)/3'
_refine_ls_weighting_scheme calc
_refine_ls_wR_factor_gt 0.1166
_refine_ls_wR_factor_ref 0.1370
_reflns_Friedel_coverage 0.807
_reflns_Friedel_fraction_full 0.994
_reflns_Friedel_fraction_max 0.972
_reflns_number_gt 4686
_reflns_number_total 8090
_reflns_threshold_expression 'I > 2\s(I)'
_cod_data_source_file d4sc07525k2.cif
_cod_data_source_block A24153O_004
_cod_depositor_comments
;
The following automatic conversions were performed:

data item '_exptl_absorpt_correction_type' value 'MULTI-SCAN' was
changed to 'multi-scan' in accordance with the
/home/data/users/saulius/crontab/automatic-downloads/rss-feeds/RSC/lib/dictionaries/cif_core.dic
dictionary named 'cif_core.dic' version 2.4.2 last updated on
2011-04-26.

Automatic conversion script
Id: cif_fix_values 8170 2020-07-09 18:12:32Z antanas 
;
_cod_original_sg_symbol_H-M 'P 21'
_cod_database_code 1573694
_shelx_shelxl_version_number 2019/3
_shelx_space_group_comment
;
The symmetry employed for this shelxl refinement is uniquely defined
by the following loop, which should always be used as a source of
symmetry information in preference to the above space-group names.
They are only intended as comments.
;
_shelx_estimated_absorpt_t_min 0.993
_shelx_estimated_absorpt_t_max 0.997

loop_
_space_group_symop_operation_xyz
'x, y, z'
'-x, y+1/2, -z'

loop_
_atom_site_label
_atom_site_type_symbol
_atom_site_fract_x
_atom_site_fract_y
_atom_site_fract_z
_atom_site_U_iso_or_equiv
_atom_site_adp_type
_atom_site_occupancy
_atom_site_site_symmetry_order
_atom_site_calc_flag
_atom_site_refinement_flags_posn
_atom_site_refinement_flags_adp
_atom_site_refinement_flags_occupancy
_atom_site_disorder_assembly
_atom_site_disorder_group
O1 O 0.1361(2) 0.3345(7) 0.3793(2) 0.0493(10) Uani 1 1 d . . . . .
C2 C 0.1712(3) 0.4488(9) 0.4283(3) 0.0344(13) Uani 1 1 d . . . . .
O3 O 0.18623(18) 0.3728(6) 0.50107(19) 0.0346(8) Uani 1 1 d . . . . .
C4 C 0.2270(3) 0.5480(9) 0.5489(3) 0.0313(12) Uani 1 1 d . . . . .
C5 C 0.1733(3) 0.6268(9) 0.6041(3) 0.0349(13) Uani 1 1 d . . . . .
H5 H 0.207(3) 0.732(10) 0.648(3) 0.052 Uiso 1 1 d . U . . .
C6 C 0.1000(3) 0.7482(11) 0.5666(3) 0.0487(16) Uani 1 1 d . . . . .
H6A H 0.094560 0.737613 0.511248 0.058 Uiso 1 1 calc R U . A 1
H6B H 0.101500 0.911166 0.581034 0.058 Uiso 1 1 calc R U . A 1
C7 C 0.0325(7) 0.626(3) 0.5945(13) 0.047(4) Uani 0.54(3) 1 d . U P B 1
H7A H 0.018544 0.705034 0.638834 0.057 Uiso 0.54(3) 1 calc R U P B 1
H7B H -0.012984 0.620075 0.554426 0.057 Uiso 0.54(3) 1 calc R U P B 1
C7B C 0.0423(9) 0.580(3) 0.5559(15) 0.041(5) Uani 0.46(3) 1 d . U P B 2
H7C H 0.038455 0.513368 0.504991 0.049 Uiso 0.46(3) 1 calc R U P B 2
H7D H -0.007668 0.648980 0.560434 0.049 Uiso 0.46(3) 1 calc R U P B 2
C8 C 0.0620(3) 0.3952(12) 0.6146(3) 0.0508(16) Uani 1 1 d . . . . .
H8A H 0.037277 0.329248 0.654993 0.061 Uiso 1 1 calc R U . B 1
H8B H 0.052993 0.292753 0.570377 0.061 Uiso 1 1 calc R U . B 1
N9 N 0.1442(2) 0.4303(8) 0.6404(2) 0.0380(11) Uani 1 1 d . . . . .
C10 C 0.1813(3) 0.3449(10) 0.7070(3) 0.0369(13) Uani 1 1 d . . . . .
O11 O 0.2416(2) 0.4157(7) 0.7398(2) 0.0445(9) Uani 1 1 d . . . . .
O12 O 0.1413(2) 0.1688(7) 0.7289(2) 0.0454(10) Uani 1 1 d . . . . .
C13 C 0.1597(3) 0.0734(10) 0.8057(3) 0.0414(14) Uani 1 1 d . . . . .
C14 C 0.2390(4) -0.0353(10) 0.8177(3) 0.0531(16) Uani 1 1 d . . . . .
H14A H 0.248469 -0.111663 0.866710 0.080 Uiso 1 1 calc R U . . .
H14B H 0.277820 0.083002 0.816276 0.080 Uiso 1 1 calc R U . . .
H14C H 0.241806 -0.147138 0.777938 0.080 Uiso 1 1 calc R U . . .
C15 C 0.1523(4) 0.2583(10) 0.8618(3) 0.0511(16) Uani 1 1 d . . . . .
H15A H 0.158606 0.192571 0.912362 0.077 Uiso 1 1 calc R U . . .
H15B H 0.101672 0.329060 0.849566 0.077 Uiso 1 1 calc R U . . .
H15C H 0.191933 0.373926 0.859968 0.077 Uiso 1 1 calc R U . . .
C16 C 0.0978(4) -0.1060(12) 0.8040(3) 0.0572(17) Uani 1 1 d . . . . .
H16A H 0.102700 -0.179748 0.853265 0.086 Uiso 1 1 calc R U . . .
H16B H 0.103377 -0.220564 0.765706 0.086 Uiso 1 1 calc R U . . .
H16C H 0.047407 -0.033779 0.791781 0.086 Uiso 1 1 calc R U . . .
C17 C 0.3037(3) 0.4608(8) 0.5891(3) 0.0321(12) Uani 1 1 d . . . . .
H17A H 0.333402 0.396277 0.552176 0.038 Uiso 1 1 calc R U . . .
H17B H 0.295688 0.338966 0.624922 0.038 Uiso 1 1 calc R U . . .
C18 C 0.3476(3) 0.6579(9) 0.6310(3) 0.0367(13) Uani 1 1 d . . . . .
H18 H 0.325(3) 0.699(10) 0.680(3) 0.055 Uiso 1 1 d . U . . .
O19 O 0.4286(13) 0.575(5) 0.6521(10) 0.042(3) Uani 0.71(3) 1 d D U P C 1
O20 O 0.4471(6) 0.849(3) 0.7406(9) 0.072(4) Uani 0.71(3) 1 d D U P C 1
C21 C 0.4700(7) 0.687(3) 0.7114(8) 0.052(4) Uani 0.71(3) 1 d D U P C 1
C22 C 0.5467(7) 0.579(3) 0.7338(11) 0.060(4) Uani 0.71(3) 1 d D U P C 1
H22A H 0.582141 0.688823 0.761768 0.089 Uiso 0.71(3) 1 calc R U P C 1
H22B H 0.566394 0.529953 0.688734 0.089 Uiso 0.71(3) 1 calc R U P C 1
H22C H 0.541848 0.445954 0.765658 0.089 Uiso 0.71(3) 1 calc R U P C 1
O19B O 0.421(3) 0.591(13) 0.652(2) 0.041(7) Uani 0.29(3) 1 d D U P C 2
O20B O 0.4309(16) 0.732(8) 0.7688(15) 0.076(9) Uani 0.29(3) 1 d D U P C 2
C21B C 0.457(2) 0.622(7) 0.7239(19) 0.058(7) Uani 0.29(3) 1 d D U P C 2
C22B C 0.530(2) 0.489(8) 0.739(3) 0.072(11) Uani 0.29(3) 1 d D U P C 2
H22D H 0.556782 0.521460 0.789776 0.109 Uiso 0.29(3) 1 calc R U P C 2
H22E H 0.562907 0.532969 0.702388 0.109 Uiso 0.29(3) 1 calc R U P C 2
H22F H 0.518698 0.325904 0.733898 0.109 Uiso 0.29(3) 1 calc R U P C 2
C23 C 0.3465(3) 0.8699(10) 0.5851(3) 0.0381(13) Uani 1 1 d . . . . .
H23 H 0.382692 0.986041 0.601888 0.046 Uiso 1 1 calc R U . . .
C24 C 0.2967(3) 0.9048(9) 0.5213(3) 0.0357(12) Uani 1 1 d . . . . .
H24 H 0.297730 1.043529 0.494306 0.043 Uiso 1 1 calc R U . . .
C25 C 0.2414(2) 0.7286(9) 0.4937(3) 0.0290(11) Uani 1 1 d . . . . .
C26 C 0.2056(3) 0.6776(9) 0.4249(3) 0.0297(12) Uani 1 1 d . . . . .
C27 C 0.2044(3) 0.8089(10) 0.3538(3) 0.0312(12) Uani 1 1 d . . . . .
H27 H 0.223(3) 0.967(10) 0.366(3) 0.047 Uiso 1 1 d . U . . .
C28 C 0.2591(3) 0.7166(10) 0.3034(3) 0.0317(12) Uani 1 1 d . . . . .
H28 H 0.241(3) 0.564(10) 0.284(3) 0.047 Uiso 1 1 d . U . . .
O29 O 0.33637(18) 0.7191(6) 0.3452(2) 0.0385(9) Uani 1 1 d D . . . .
O30 O 0.3284(2) 0.3504(8) 0.3797(2) 0.0589(12) Uani 1 1 d D . . . .
C31 C 0.3633(3) 0.5252(11) 0.3804(3) 0.0434(14) Uani 1 1 d D . . . .
C32 C 0.4436(3) 0.5590(14) 0.4218(4) 0.073(2) Uani 1 1 d D . . . .
H32A H 0.468816 0.410621 0.430924 0.110 Uiso 1 1 calc R U . . .
H32B H 0.441858 0.634520 0.469928 0.110 Uiso 1 1 calc R U . . .
H32C H 0.472289 0.653905 0.391518 0.110 Uiso 1 1 calc R U . . .
C33 C 0.2590(3) 0.8742(10) 0.2370(3) 0.0354(12) Uani 1 1 d . . . . .
H33A H 0.296205 0.816349 0.206256 0.042 Uiso 1 1 calc R U . . .
H33B H 0.276488 1.026927 0.255880 0.042 Uiso 1 1 calc R U . . .
C34 C 0.1808(3) 0.8981(9) 0.1868(3) 0.0341(12) Uani 1 1 d . . . . .
O35 O 0.1825(3) 1.0725(7) 0.1323(2) 0.0545(12) Uani 1 1 d . . . . .
H35 H 0.221(4) 1.154(13) 0.146(4) 0.082 Uiso 1 1 d . U . . .
C36 C 0.1207(3) 0.9573(10) 0.2360(3) 0.0440(15) Uani 1 1 d . . . . .
O37 O 0.0736(3) 1.1053(9) 0.2184(3) 0.0872(18) Uani 1 1 d . . . . .
C38 C 0.1228(3) 0.8206(11) 0.3066(3) 0.0418(15) Uani 1 1 d . . . . .
H38A H 0.104584 0.663951 0.293252 0.050 Uiso 1 1 calc R U . . .
H38B H 0.087496 0.889803 0.337386 0.050 Uiso 1 1 calc R U . . .
C39 C 0.1557(3) 0.6769(9) 0.1425(3) 0.0326(12) Uani 1 1 d . . . . .
H39 H 0.160851 0.543059 0.177314 0.039 Uiso 1 1 calc R U . . .
C40 C 0.0752(3) 0.6842(12) 0.0958(3) 0.0470(15) Uani 1 1 d . . . . .
H40A H 0.053640 0.528566 0.088457 0.056 Uiso 1 1 calc R U . D 1
H40B H 0.040722 0.778247 0.121094 0.056 Uiso 1 1 calc R U . D 1
C41 C 0.0845(5) 0.789(3) 0.0213(6) 0.049(3) Uani 0.77(3) 1 d . U P E 1
H41A H 0.079178 0.956428 0.022792 0.059 Uiso 0.77(3) 1 calc R U P E 1
H41B H 0.045709 0.727507 -0.019747 0.059 Uiso 0.77(3) 1 calc R U P E 1
C41B C 0.0850(18) 0.650(10) 0.0137(18) 0.047(9) Uani 0.23(3) 1 d . U P E 2
H41C H 0.077134 0.488485 -0.001142 0.056 Uiso 0.23(3) 1 calc R U P E 2
H41D H 0.047845 0.744908 -0.020107 0.056 Uiso 0.23(3) 1 calc R U P E 2
C42 C 0.1649(3) 0.7223(11) 0.0098(3) 0.0408(13) Uani 1 1 d . . . . .
H42A H 0.162887 0.599492 -0.028104 0.049 Uiso 1 1 calc R U . E 1
H42B H 0.192027 0.855055 -0.007046 0.049 Uiso 1 1 calc R U . E 1
N43 N 0.2030(2) 0.6431(7) 0.0834(2) 0.0346(10) Uani 1 1 d . . . . .
C44 C 0.2681(3) 0.5212(9) 0.0937(3) 0.0336(12) Uani 1 1 d . . . . .
O45 O 0.2943(2) 0.4211(7) 0.1523(2) 0.0437(9) Uani 1 1 d . . . . .
O46 O 0.3004(2) 0.5278(7) 0.0316(2) 0.0434(9) Uani 1 1 d . . . . .
C47 C 0.3736(3) 0.4102(11) 0.0274(3) 0.0465(15) Uani 1 1 d . . . . .
C48 C 0.3860(4) 0.4732(12) -0.0514(4) 0.067(2) Uani 1 1 d . . . . .
H48A H 0.432778 0.399944 -0.061933 0.100 Uiso 1 1 calc R U . . .
H48B H 0.390981 0.639022 -0.055090 0.100 Uiso 1 1 calc R U . . .
H48C H 0.342177 0.421261 -0.088024 0.100 Uiso 1 1 calc R U . . .
C49 C 0.3625(4) 0.1532(11) 0.0350(5) 0.068(2) Uani 1 1 d . . . . .
H49A H 0.409916 0.073916 0.029366 0.102 Uiso 1 1 calc R U . . .
H49B H 0.320864 0.101438 -0.004073 0.102 Uiso 1 1 calc R U . . .
H49C H 0.349660 0.119537 0.084619 0.102 Uiso 1 1 calc R U . . .
C50 C 0.4363(3) 0.5069(12) 0.0860(4) 0.0615(19) Uani 1 1 d . . . . .
H50A H 0.485582 0.440679 0.079622 0.092 Uiso 1 1 calc R U . . .
H50B H 0.425746 0.470076 0.136280 0.092 Uiso 1 1 calc R U . . .
H50C H 0.438255 0.672836 0.080258 0.092 Uiso 1 1 calc R U . . .

loop_
_atom_site_aniso_label
_atom_site_aniso_U_11
_atom_site_aniso_U_22
_atom_site_aniso_U_33
_atom_site_aniso_U_23
_atom_site_aniso_U_13
_atom_site_aniso_U_12
O1 0.054(2) 0.046(3) 0.045(2) -0.013(2) -0.0025(19) -0.011(2)
C2 0.033(3) 0.035(3) 0.034(3) -0.004(3) 0.004(2) 0.002(2)
O3 0.0369(19) 0.0295(19) 0.037(2) -0.0044(17) 0.0048(16) -0.0048(16)
C4 0.032(3) 0.030(3) 0.031(3) -0.005(2) 0.003(2) -0.001(2)
C5 0.034(3) 0.038(3) 0.034(3) 0.007(3) 0.011(2) 0.008(2)
C6 0.041(3) 0.059(4) 0.047(4) 0.013(3) 0.013(3) 0.016(3)
C7 0.029(6) 0.070(9) 0.043(10) 0.000(7) 0.009(6) 0.015(6)
C7B 0.036(7) 0.041(8) 0.046(11) -0.009(7) 0.005(7) 0.012(6)
C8 0.032(3) 0.076(5) 0.042(3) 0.016(3) 0.002(2) -0.008(3)
N9 0.032(2) 0.050(3) 0.033(3) 0.011(2) 0.0080(19) 0.002(2)
C10 0.038(3) 0.042(3) 0.030(3) 0.000(3) 0.008(3) 0.004(3)
O11 0.044(2) 0.050(2) 0.038(2) 0.003(2) 0.0001(18) -0.006(2)
O12 0.052(2) 0.049(2) 0.032(2) 0.0075(18) -0.0006(17) -0.014(2)
C13 0.057(4) 0.040(3) 0.026(3) 0.005(3) 0.006(3) 0.000(3)
C14 0.066(4) 0.046(4) 0.044(4) 0.002(3) 0.002(3) 0.012(3)
C15 0.076(4) 0.045(4) 0.034(3) -0.001(3) 0.016(3) 0.004(3)
C16 0.077(4) 0.051(4) 0.043(4) 0.003(3) 0.010(3) -0.015(4)
C17 0.035(3) 0.031(3) 0.030(3) -0.001(2) 0.004(2) 0.004(2)
C18 0.028(3) 0.043(3) 0.037(3) -0.003(3) -0.002(2) 0.009(2)
O19 0.027(5) 0.054(6) 0.043(6) -0.003(5) -0.004(4) 0.019(4)
O20 0.061(5) 0.072(8) 0.070(8) -0.034(6) -0.023(5) 0.023(5)
C21 0.035(5) 0.067(8) 0.047(6) -0.010(6) -0.010(4) 0.007(6)
C22 0.032(6) 0.062(9) 0.079(8) -0.018(8) -0.010(5) 0.004(6)
O19B 0.038(13) 0.050(12) 0.033(11) -0.010(10) -0.003(10) 0.004(11)
O20B 0.065(12) 0.11(2) 0.044(12) -0.009(13) -0.011(9) 0.036(14)
C21B 0.047(12) 0.062(12) 0.057(12) -0.007(11) -0.011(10) 0.005(10)
C22B 0.058(18) 0.08(2) 0.067(18) -0.018(18) -0.036(15) 0.009(16)
C23 0.032(3) 0.035(3) 0.044(3) -0.007(3) -0.003(2) 0.001(3)
C24 0.041(3) 0.025(3) 0.041(3) -0.002(3) 0.008(2) 0.000(2)
C25 0.025(2) 0.030(3) 0.031(3) -0.005(2) 0.003(2) 0.004(2)
C26 0.023(2) 0.034(3) 0.032(3) -0.002(2) 0.004(2) 0.003(2)
C27 0.031(3) 0.034(3) 0.029(3) -0.002(2) 0.006(2) 0.004(2)
C28 0.026(2) 0.038(3) 0.031(3) 0.001(3) 0.004(2) 0.000(2)
O29 0.0273(17) 0.045(2) 0.042(2) 0.0049(19) 0.0015(15) 0.0011(17)
O30 0.058(3) 0.045(3) 0.071(3) 0.015(2) 0.007(2) 0.010(2)
C31 0.039(3) 0.048(4) 0.042(4) 0.005(3) 0.007(3) 0.013(3)
C32 0.039(4) 0.092(5) 0.081(5) 0.011(5) -0.009(3) 0.012(4)
C33 0.037(3) 0.036(3) 0.032(3) -0.001(3) 0.004(2) -0.008(3)
C34 0.043(3) 0.028(3) 0.029(3) 0.003(2) -0.001(2) -0.002(3)
O35 0.071(3) 0.040(2) 0.046(3) 0.018(2) -0.007(2) -0.018(2)
C36 0.047(3) 0.048(4) 0.033(3) -0.011(3) -0.003(3) 0.015(3)
O37 0.108(4) 0.103(4) 0.046(3) -0.001(3) -0.001(3) 0.072(4)
C38 0.025(3) 0.063(4) 0.038(3) 0.000(3) 0.007(2) 0.009(3)
C39 0.033(3) 0.035(3) 0.031(3) 0.006(2) 0.008(2) -0.001(2)
C40 0.029(3) 0.067(4) 0.043(4) -0.008(3) 0.003(2) -0.008(3)
C41 0.038(4) 0.067(9) 0.041(5) 0.002(5) -0.001(4) 0.018(5)
C41B 0.035(12) 0.062(18) 0.041(13) -0.017(14) 0.003(10) 0.010(15)
C42 0.046(3) 0.054(4) 0.023(3) 0.005(3) 0.007(2) 0.008(3)
N43 0.035(2) 0.043(3) 0.026(2) 0.006(2) 0.0061(19) 0.004(2)
C44 0.036(3) 0.032(3) 0.032(3) 0.003(3) 0.006(3) -0.004(3)
O45 0.044(2) 0.045(2) 0.041(2) 0.010(2) 0.0041(17) 0.0013(19)
O46 0.041(2) 0.052(2) 0.040(2) 0.0064(19) 0.0159(18) 0.0114(19)
C47 0.033(3) 0.049(4) 0.061(4) -0.002(3) 0.019(3) 0.010(3)
C48 0.057(4) 0.076(5) 0.076(5) 0.006(4) 0.038(4) 0.015(4)
C49 0.065(4) 0.041(4) 0.103(6) -0.004(4) 0.030(4) 0.010(3)
C50 0.040(3) 0.062(5) 0.082(5) -0.001(4) 0.009(3) -0.005(3)

loop_
_atom_type_symbol
_atom_type_description
_atom_type_scat_dispersion_real
_atom_type_scat_dispersion_imag
_atom_type_scat_source
C C 0.0033 0.0016 'International Tables Vol C Tables 4.2.6.8 and 6.1.1.4'
H H 0.0000 0.0000 'International Tables Vol C Tables 4.2.6.8 and 6.1.1.4'
N N 0.0061 0.0033 'International Tables Vol C Tables 4.2.6.8 and 6.1.1.4'
O O 0.0106 0.0060 'International Tables Vol C Tables 4.2.6.8 and 6.1.1.4'

loop_
_geom_angle_atom_site_label_1
_geom_angle_atom_site_label_2
_geom_angle_atom_site_label_3
_geom_angle
_geom_angle_site_symmetry_1
_geom_angle_site_symmetry_3
_geom_angle_publ_flag
O1 C2 O3 121.3(5) . . ?
O1 C2 C26 130.0(5) . . ?
O3 C2 C26 108.7(4) . . ?
C2 O3 C4 109.7(4) . . ?
O3 C4 C25 103.2(4) . . ?
O3 C4 C17 111.2(4) . . ?
C25 C4 C17 108.5(4) . . ?
O3 C4 C5 107.1(4) . . ?
C25 C4 C5 113.8(4) . . ?
C17 C4 C5 112.8(4) . . ?
N9 C5 C6 103.1(4) . . ?
N9 C5 C4 110.6(4) . . ?
C6 C5 C4 114.6(4) . . ?
N9 C5 H5 108(3) . . ?
C6 C5 H5 112(3) . . ?
C4 C5 H5 108(3) . . ?
C7B C6 C5 106.0(7) . . ?
C5 C6 C7 106.5(6) . . ?
C5 C6 H6A 110.4 . . ?
C7 C6 H6A 110.4 . . ?
C5 C6 H6B 110.4 . . ?
C7 C6 H6B 110.4 . . ?
H6A C6 H6B 108.6 . . ?
C8 C7 C6 104.1(9) . . ?
C8 C7 H7A 110.9 . . ?
C6 C7 H7A 110.9 . . ?
C8 C7 H7B 110.9 . . ?
C6 C7 H7B 110.9 . . ?
H7A C7 H7B 109.0 . . ?
C6 C7B C8 109.2(11) . . ?
C6 C7B H7C 109.8 . . ?
C8 C7B H7C 109.8 . . ?
C6 C7B H7D 109.8 . . ?
C8 C7B H7D 109.8 . . ?
H7C C7B H7D 108.3 . . ?
N9 C8 C7 103.9(7) . . ?
N9 C8 C7B 102.8(7) . . ?
N9 C8 H8A 111.0 . . ?
C7 C8 H8A 111.0 . . ?
N9 C8 H8B 111.0 . . ?
C7 C8 H8B 111.0 . . ?
H8A C8 H8B 109.0 . . ?
C10 N9 C5 121.9(5) . . ?
C10 N9 C8 122.3(4) . . ?
C5 N9 C8 112.0(4) . . ?
O11 C10 O12 125.9(5) . . ?
O11 C10 N9 124.3(5) . . ?
O12 C10 N9 109.8(5) . . ?
C10 O12 C13 121.3(4) . . ?
O12 C13 C15 109.1(4) . . ?
O12 C13 C16 101.4(4) . . ?
C15 C13 C16 111.8(5) . . ?
O12 C13 C14 110.2(4) . . ?
C15 C13 C14 112.8(5) . . ?
C16 C13 C14 111.0(5) . . ?
C13 C14 H14A 109.5 . . ?
C13 C14 H14B 109.5 . . ?
H14A C14 H14B 109.5 . . ?
C13 C14 H14C 109.5 . . ?
H14A C14 H14C 109.5 . . ?
H14B C14 H14C 109.5 . . ?
C13 C15 H15A 109.5 . . ?
C13 C15 H15B 109.5 . . ?
H15A C15 H15B 109.5 . . ?
C13 C15 H15C 109.5 . . ?
H15A C15 H15C 109.5 . . ?
H15B C15 H15C 109.5 . . ?
C13 C16 H16A 109.5 . . ?
C13 C16 H16B 109.5 . . ?
H16A C16 H16B 109.5 . . ?
C13 C16 H16C 109.5 . . ?
H16A C16 H16C 109.5 . . ?
H16B C16 H16C 109.5 . . ?
C4 C17 C18 108.9(4) . . ?
C4 C17 H17A 109.9 . . ?
C18 C17 H17A 109.9 . . ?
C4 C17 H17B 109.9 . . ?
C18 C17 H17B 109.9 . . ?
H17A C17 H17B 108.3 . . ?
O19B C18 C23 109(4) . . ?
C23 C18 O19 109.5(15) . . ?
O19B C18 C17 108(3) . . ?
C23 C18 C17 113.5(4) . . ?
O19 C18 C17 105.4(10) . . ?
O19B C18 H18 108(4) . . ?
C23 C18 H18 108(3) . . ?
O19 C18 H18 110(3) . . ?
C17 C18 H18 111(3) . . ?
C21 O19 C18 114.0(13) . . ?
O20 C21 O19 123.8(11) . . ?
O20 C21 C22 125.7(11) . . ?
O19 C21 C22 110.6(11) . . ?
C21 C22 H22A 109.5 . . ?
C21 C22 H22B 109.5 . . ?
H22A C22 H22B 109.5 . . ?
C21 C22 H22C 109.5 . . ?
H22A C22 H22C 109.5 . . ?
H22B C22 H22C 109.5 . . ?
C18 O19B C21B 121(4) . . ?
O20B C21B O19B 123(3) . . ?
O20B C21B C22B 126(3) . . ?
O19B C21B C22B 111(2) . . ?
C21B C22B H22D 109.5 . . ?
C21B C22B H22E 109.5 . . ?
H22D C22B H22E 109.5 . . ?
C21B C22B H22F 109.5 . . ?
H22D C22B H22F 109.5 . . ?
H22E C22B H22F 109.5 . . ?
C24 C23 C18 123.2(5) . . ?
C24 C23 H23 118.4 . . ?
C18 C23 H23 118.4 . . ?
C23 C24 C25 119.5(5) . . ?
C23 C24 H24 120.2 . . ?
C25 C24 H24 120.2 . . ?
C26 C25 C24 131.9(5) . . ?
C26 C25 C4 110.6(4) . . ?
C24 C25 C4 117.0(4) . . ?
C25 C26 C2 107.5(4) . . ?
C25 C26 C27 128.4(5) . . ?
C2 C26 C27 123.9(4) . . ?
C26 C27 C28 114.1(4) . . ?
C26 C27 C38 111.8(4) . . ?
C28 C27 C38 108.2(4) . . ?
C26 C27 H27 109(3) . . ?
C28 C27 H27 105(3) . . ?
C38 C27 H27 109(3) . . ?
O29 C28 C33 106.4(4) . . ?
O29 C28 C27 108.8(4) . . ?
C33 C28 C27 109.7(4) . . ?
O29 C28 H28 115(3) . . ?
C33 C28 H28 108(3) . . ?
C27 C28 H28 109(3) . . ?
C31 O29 C28 117.7(4) . . ?
O30 C31 O29 125.1(5) . . ?
O30 C31 C32 124.2(6) . . ?
O29 C31 C32 110.7(6) . . ?
C31 C32 H32A 109.5 . . ?
C31 C32 H32B 109.5 . . ?
H32A C32 H32B 109.5 . . ?
C31 C32 H32C 109.5 . . ?
H32A C32 H32C 109.5 . . ?
H32B C32 H32C 109.5 . . ?
C28 C33 C34 114.0(4) . . ?
C28 C33 H33A 108.8 . . ?
C34 C33 H33A 108.8 . . ?
C28 C33 H33B 108.8 . . ?
C34 C33 H33B 108.8 . . ?
H33A C33 H33B 107.7 . . ?
O35 C34 C33 110.7(4) . . ?
O35 C34 C36 109.5(4) . . ?
C33 C34 C36 108.9(4) . . ?
O35 C34 C39 106.5(4) . . ?
C33 C34 C39 112.4(4) . . ?
C36 C34 C39 108.7(4) . . ?
C34 O35 H35 108(5) . . ?
O37 C36 C38 121.7(5) . . ?
O37 C36 C34 121.6(5) . . ?
C38 C36 C34 116.7(4) . . ?
C36 C38 C27 112.2(4) . . ?
C36 C38 H38A 109.2 . . ?
C27 C38 H38A 109.2 . . ?
C36 C38 H38B 109.2 . . ?
C27 C38 H38B 109.2 . . ?
H38A C38 H38B 107.9 . . ?
N43 C39 C40 101.2(4) . . ?
N43 C39 C34 109.7(4) . . ?
C40 C39 C34 114.9(4) . . ?
N43 C39 H39 110.2 . . ?
C40 C39 H39 110.2 . . ?
C34 C39 H39 110.2 . . ?
C41 C40 C39 105.7(5) . . ?
C39 C40 C41B 106.4(13) . . ?
C41 C40 H40A 110.6 . . ?
C39 C40 H40A 110.6 . . ?
C41 C40 H40B 110.6 . . ?
C39 C40 H40B 110.6 . . ?
H40A C40 H40B 108.7 . . ?
C40 C41 C42 105.1(7) . . ?
C40 C41 H41A 110.7 . . ?
C42 C41 H41A 110.7 . . ?
C40 C41 H41B 110.7 . . ?
C42 C41 H41B 110.7 . . ?
H41A C41 H41B 108.8 . . ?
C42 C41B C40 106(2) . . ?
C42 C41B H41C 110.6 . . ?
C40 C41B H41C 110.6 . . ?
C42 C41B H41D 110.6 . . ?
C40 C41B H41D 110.6 . . ?
H41C C41B H41D 108.7 . . ?
N43 C42 C41B 99.5(15) . . ?
N43 C42 C41 105.0(5) . . ?
N43 C42 H42A 110.8 . . ?
C41 C42 H42A 110.8 . . ?
N43 C42 H42B 110.8 . . ?
C41 C42 H42B 110.8 . . ?
H42A C42 H42B 108.8 . . ?
C44 N43 C42 123.4(4) . . ?
C44 N43 C39 123.3(4) . . ?
C42 N43 C39 112.5(4) . . ?
O45 C44 O46 125.3(5) . . ?
O45 C44 N43 124.4(5) . . ?
O46 C44 N43 110.2(4) . . ?
C44 O46 C47 121.9(4) . . ?
O46 C47 C50 109.7(5) . . ?
O46 C47 C48 101.5(5) . . ?
C50 C47 C48 111.1(5) . . ?
O46 C47 C49 109.2(5) . . ?
C50 C47 C49 113.5(6) . . ?
C48 C47 C49 111.4(6) . . ?
C47 C48 H48A 109.5 . . ?
C47 C48 H48B 109.5 . . ?
H48A C48 H48B 109.5 . . ?
C47 C48 H48C 109.5 . . ?
H48A C48 H48C 109.5 . . ?
H48B C48 H48C 109.5 . . ?
C47 C49 H49A 109.5 . . ?
C47 C49 H49B 109.5 . . ?
H49A C49 H49B 109.5 . . ?
C47 C49 H49C 109.5 . . ?
H49A C49 H49C 109.5 . . ?
H49B C49 H49C 109.5 . . ?
C47 C50 H50A 109.5 . . ?
C47 C50 H50B 109.5 . . ?
H50A C50 H50B 109.5 . . ?
C47 C50 H50C 109.5 . . ?
H50A C50 H50C 109.5 . . ?
H50B C50 H50C 109.5 . . ?

loop_
_geom_bond_atom_site_label_1
_geom_bond_atom_site_label_2
_geom_bond_distance
_geom_bond_site_symmetry_2
_geom_bond_publ_flag
O1 C2 1.197(6) . ?
C2 O3 1.370(6) . ?
C2 C26 1.480(7) . ?
O3 C4 1.454(6) . ?
C4 C25 1.504(7) . ?
C4 C17 1.519(7) . ?
C4 C5 1.559(7) . ?
C5 N9 1.461(6) . ?
C5 C6 1.535(7) . ?
C5 H5 1.11(6) . ?
C6 C7B 1.411(16) . ?
C6 C7 1.549(15) . ?
C6 H6A 0.9900 . ?
C6 H6B 0.9900 . ?
C7 C8 1.475(16) . ?
C7 H7A 0.9900 . ?
C7 H7B 0.9900 . ?
C7B C8 1.514(19) . ?
C7B H7C 0.9900 . ?
C7B H7D 0.9900 . ?
C8 N9 1.467(6) . ?
C8 H8A 0.9900 . ?
C8 H8B 0.9900 . ?
N9 C10 1.366(6) . ?
C10 O11 1.205(6) . ?
C10 O12 1.349(6) . ?
O12 C13 1.481(6) . ?
C13 C15 1.504(8) . ?
C13 C16 1.517(8) . ?
C13 C14 1.525(8) . ?
C14 H14A 0.9800 . ?
C14 H14B 0.9800 . ?
C14 H14C 0.9800 . ?
C15 H15A 0.9800 . ?
C15 H15B 0.9800 . ?
C15 H15C 0.9800 . ?
C16 H16A 0.9800 . ?
C16 H16B 0.9800 . ?
C16 H16C 0.9800 . ?
C17 C18 1.522(7) . ?
C17 H17A 0.9900 . ?
C17 H17B 0.9900 . ?
C18 O19B 1.34(5) . ?
C18 C23 1.493(8) . ?
C18 O19 1.503(19) . ?
C18 H18 1.05(6) . ?
O19 C21 1.364(15) . ?
O20 C21 1.190(11) . ?
C21 C22 1.494(12) . ?
C22 H22A 0.9800 . ?
C22 H22B 0.9800 . ?
C22 H22C 0.9800 . ?
O19B C21B 1.36(2) . ?
O20B C21B 1.188(19) . ?
C21B C22B 1.50(2) . ?
C22B H22D 0.9800 . ?
C22B H22E 0.9800 . ?
C22B H22F 0.9800 . ?
C23 C24 1.345(7) . ?
C23 H23 0.9500 . ?
C24 C25 1.454(7) . ?
C24 H24 0.9500 . ?
C25 C26 1.332(7) . ?
C26 C27 1.494(7) . ?
C27 C28 1.533(7) . ?
C27 C38 1.553(7) . ?
C27 H27 0.99(6) . ?
C28 O29 1.449(6) . ?
C28 C33 1.513(7) . ?
C28 H28 1.00(6) . ?
O29 C31 1.350(7) . ?
O30 C31 1.197(7) . ?
C31 C32 1.504(8) . ?
C32 H32A 0.9800 . ?
C32 H32B 0.9800 . ?
C32 H32C 0.9800 . ?
C33 C34 1.530(7) . ?
C33 H33A 0.9900 . ?
C33 H33B 0.9900 . ?
C34 O35 1.422(6) . ?
C34 C36 1.537(7) . ?
C34 C39 1.549(7) . ?
O35 H35 0.83(7) . ?
C36 O37 1.209(6) . ?
C36 C38 1.501(8) . ?
C38 H38A 0.9900 . ?
C38 H38B 0.9900 . ?
C39 N43 1.476(6) . ?
C39 C40 1.531(7) . ?
C39 H39 1.0000 . ?
C40 C41 1.511(11) . ?
C40 C41B 1.53(3) . ?
C40 H40A 0.9900 . ?
C40 H40B 0.9900 . ?
C41 C42 1.522(11) . ?
C41 H41A 0.9900 . ?
C41 H41B 0.9900 . ?
C41B C42 1.49(3) . ?
C41B H41C 0.9900 . ?
C41B H41D 0.9900 . ?
C42 N43 1.461(6) . ?
C42 H42A 0.9900 . ?
C42 H42B 0.9900 . ?
N43 C44 1.343(6) . ?
C44 O45 1.232(6) . ?
C44 O46 1.342(6) . ?
O46 C47 1.481(6) . ?
C47 C50 1.511(8) . ?
C47 C48 1.521(8) . ?
C47 C49 1.529(9) . ?
C48 H48A 0.9800 . ?
C48 H48B 0.9800 . ?
C48 H48C 0.9800 . ?
C49 H49A 0.9800 . ?
C49 H49B 0.9800 . ?
C49 H49C 0.9800 . ?
C50 H50A 0.9800 . ?
C50 H50B 0.9800 . ?
C50 H50C 0.9800 . ?

loop_
_geom_hbond_atom_site_label_D
_geom_hbond_atom_site_label_H
_geom_hbond_atom_site_label_A
_geom_hbond_distance_DH
_geom_hbond_distance_HA
_geom_hbond_distance_DA
_geom_hbond_angle_DHA
_geom_hbond_site_symmetry_A
_geom_hbond_publ_flag
O35 H35 O45 0.83(7) 2.03(8) 2.828(5) 161(7) 1_565 yes

loop_
_geom_torsion_atom_site_label_1
_geom_torsion_atom_site_label_2
_geom_torsion_atom_site_label_3
_geom_torsion_atom_site_label_4
_geom_torsion
_geom_torsion_site_symmetry_1
_geom_torsion_site_symmetry_2
_geom_torsion_site_symmetry_3
_geom_torsion_site_symmetry_4
_geom_torsion_publ_flag
O1 C2 O3 C4 -178.0(5) . . . . ?
C26 C2 O3 C4 2.8(5) . . . . ?
C2 O3 C4 C25 -5.6(5) . . . . ?
C2 O3 C4 C17 -121.7(4) . . . . ?
C2 O3 C4 C5 114.7(4) . . . . ?
O3 C4 C5 N9 50.2(5) . . . . ?
C25 C4 C5 N9 163.5(4) . . . . ?
C17 C4 C5 N9 -72.4(6) . . . . ?
O3 C4 C5 C6 -65.8(6) . . . . ?
C25 C4 C5 C6 47.5(6) . . . . ?
C17 C4 C5 C6 171.5(5) . . . . ?
N9 C5 C6 C7B -24.0(13) . . . . ?
C4 C5 C6 C7B 96.2(13) . . . . ?
N9 C5 C6 C7 8.0(11) . . . . ?
C4 C5 C6 C7 128.3(11) . . . . ?
C5 C6 C7 C8 -25.1(16) . . . . ?
C5 C6 C7B C8 27.0(19) . . . . ?
C6 C7 C8 N9 31.9(15) . . . . ?
C6 C7B C8 N9 -18.8(18) . . . . ?
C6 C5 N9 C10 -146.1(5) . . . . ?
C4 C5 N9 C10 91.0(6) . . . . ?
C6 C5 N9 C8 12.6(6) . . . . ?
C4 C5 N9 C8 -110.4(5) . . . . ?
C7 C8 N9 C10 129.6(11) . . . . ?
C7B C8 N9 C10 161.2(11) . . . . ?
C7 C8 N9 C5 -29.0(11) . . . . ?
C7B C8 N9 C5 2.7(12) . . . . ?
C5 N9 C10 O11 -3.1(8) . . . . ?
C8 N9 C10 O11 -159.5(6) . . . . ?
C5 N9 C10 O12 178.3(4) . . . . ?
C8 N9 C10 O12 21.8(7) . . . . ?
O11 C10 O12 C13 13.6(8) . . . . ?
N9 C10 O12 C13 -167.8(4) . . . . ?
C10 O12 C13 C15 59.0(6) . . . . ?
C10 O12 C13 C16 177.0(5) . . . . ?
C10 O12 C13 C14 -65.4(6) . . . . ?
O3 C4 C17 C18 173.6(4) . . . . ?
C25 C4 C17 C18 60.8(5) . . . . ?
C5 C4 C17 C18 -66.1(6) . . . . ?
C4 C17 C18 O19B -167(3) . . . . ?
C4 C17 C18 C23 -46.0(6) . . . . ?
C4 C17 C18 O19 -165.9(13) . . . . ?
C23 C18 O19 C21 80(2) . . . . ?
C17 C18 O19 C21 -158(2) . . . . ?
C18 O19 C21 O20 -6(4) . . . . ?
C18 O19 C21 C22 174.0(18) . . . . ?
C23 C18 O19B C21B 105(7) . . . . ?
C17 C18 O19B C21B -131(6) . . . . ?
C18 O19B C21B O20B -9(10) . . . . ?
C18 O19B C21B C22B 167(6) . . . . ?
O19B C18 C23 C24 136.1(17) . . . . ?
O19 C18 C23 C24 133.7(8) . . . . ?
C17 C18 C23 C24 16.2(7) . . . . ?
C18 C23 C24 C25 -0.9(8) . . . . ?
C23 C24 C25 C26 -153.3(5) . . . . ?
C23 C24 C25 C4 17.6(7) . . . . ?
O3 C4 C25 C26 6.9(5) . . . . ?
C17 C4 C25 C26 124.9(4) . . . . ?
C5 C4 C25 C26 -108.8(5) . . . . ?
O3 C4 C25 C24 -166.0(4) . . . . ?
C17 C4 C25 C24 -47.9(5) . . . . ?
C5 C4 C25 C24 78.4(5) . . . . ?
C24 C25 C26 C2 166.0(5) . . . . ?
C4 C25 C26 C2 -5.4(5) . . . . ?
C24 C25 C26 C27 -8.5(9) . . . . ?
C4 C25 C26 C27 -179.9(4) . . . . ?
O1 C2 C26 C25 -177.4(5) . . . . ?
O3 C2 C26 C25 1.7(5) . . . . ?
O1 C2 C26 C27 -2.5(8) . . . . ?
O3 C2 C26 C27 176.5(4) . . . . ?
C25 C26 C27 C28 100.4(6) . . . . ?
C2 C26 C27 C28 -73.3(6) . . . . ?
C25 C26 C27 C38 -136.3(5) . . . . ?
C2 C26 C27 C38 49.9(6) . . . . ?
C26 C27 C28 O29 -58.7(6) . . . . ?
C38 C27 C28 O29 176.2(4) . . . . ?
C26 C27 C28 C33 -174.6(4) . . . . ?
C38 C27 C28 C33 60.3(6) . . . . ?
C33 C28 O29 C31 -146.6(5) . . . . ?
C27 C28 O29 C31 95.3(5) . . . . ?
C28 O29 C31 O30 0.1(8) . . . . ?
C28 O29 C31 C32 -179.2(5) . . . . ?
O29 C28 C33 C34 -178.6(4) . . . . ?
C27 C28 C33 C34 -61.1(6) . . . . ?
C28 C33 C34 O35 171.6(4) . . . . ?
C28 C33 C34 C36 51.1(6) . . . . ?
C28 C33 C34 C39 -69.5(6) . . . . ?
O35 C34 C36 O37 13.7(7) . . . . ?
C33 C34 C36 O37 134.9(6) . . . . ?
C39 C34 C36 O37 -102.3(6) . . . . ?
O35 C34 C36 C38 -167.0(4) . . . . ?
C33 C34 C36 C38 -45.8(6) . . . . ?
C39 C34 C36 C38 77.1(5) . . . . ?
O37 C36 C38 C27 -130.9(6) . . . . ?
C34 C36 C38 C27 49.7(6) . . . . ?
C26 C27 C38 C36 178.5(4) . . . . ?
C28 C27 C38 C36 -55.0(6) . . . . ?
O35 C34 C39 N43 50.1(5) . . . . ?
C33 C34 C39 N43 -71.3(5) . . . . ?
C36 C34 C39 N43 168.0(4) . . . . ?
O35 C34 C39 C40 -63.1(6) . . . . ?
C33 C34 C39 C40 175.6(4) . . . . ?
C36 C34 C39 C40 54.8(6) . . . . ?
N43 C39 C40 C41 -32.0(9) . . . . ?
C34 C39 C40 C41 86.1(9) . . . . ?
N43 C39 C40 C41B 1(2) . . . . ?
C34 C39 C40 C41B 119(2) . . . . ?
C39 C40 C41 C42 29.5(12) . . . . ?
C39 C40 C41B C42 -23(4) . . . . ?
C40 C41B C42 N43 36(3) . . . . ?
C40 C41 C42 N43 -14.7(12) . . . . ?
C41B C42 N43 C44 132(2) . . . . ?
C41 C42 N43 C44 164.1(8) . . . . ?
C41B C42 N43 C39 -38(2) . . . . ?
C41 C42 N43 C39 -6.1(9) . . . . ?
C40 C39 N43 C44 -146.5(5) . . . . ?
C34 C39 N43 C44 91.8(6) . . . . ?
C40 C39 N43 C42 23.7(6) . . . . ?
C34 C39 N43 C42 -98.1(5) . . . . ?
C42 N43 C44 O45 -167.4(5) . . . . ?
C39 N43 C44 O45 1.7(8) . . . . ?
C42 N43 C44 O46 13.6(7) . . . . ?
C39 N43 C44 O46 -177.3(4) . . . . ?
O45 C44 O46 C47 0.2(8) . . . . ?
N43 C44 O46 C47 179.2(4) . . . . ?
C44 O46 C47 C50 -61.2(7) . . . . ?
C44 O46 C47 C48 -178.7(5) . . . . ?
C44 O46 C47 C49 63.6(7) . . . . ?
